data_2222018
loop_
_publ_author_name
'Acar, Nurcan'
'Tahir, M. Nawaz'
'Tariq, Riaz H.'
'Yilmaz, Hamza'

_publ_section_title
;
 Diethyl (1-hydroxy-1,2-diphenylethyl)phosphonate
;
_journal_coeditor_code HB2959
_journal_issue 6
_journal_name_full 'Acta Crystallographica Section E'
_journal_page_first o1203
_journal_paper_doi 10.1107/S160053680901602X
_journal_volume 65
_journal_year 2009
_chemical_formula_iupac 'C18 H23 O4 P'
_chemical_formula_moiety 'C18 H23 O4 P'
_chemical_formula_sum 'C18 H23 O4 P'
_chemical_formula_weight 334.33
_chemical_name_systematic
;
Diethyl (1-hydroxy-1,2-diphenylethyl)phosphonate
;
_space_group_IT_number 15
_symmetry_cell_setting monoclinic
_symmetry_space_group_name_Hall '-C 2yc'
_symmetry_space_group_name_H-M 'C 1 2/c 1'
_atom_sites_solution_hydrogens geom
_atom_sites_solution_primary direct
_atom_sites_solution_secondary difmap
_audit_creation_method SHELXL-97
_cell_angle_alpha 90
_cell_angle_beta 129.451(2)
_cell_angle_gamma 90
_cell_formula_units_Z 8
_cell_length_a 23.8545(11)
_cell_length_b 10.6663(5)
_cell_length_c 18.4994(14)
_cell_measurement_reflns_used 4354
_cell_measurement_temperature 296(2)
_cell_measurement_theta_max 27.91
_cell_measurement_theta_min 2.21
_cell_volume 3634.6(4)
_computing_cell_refinement 'SAINT (Bruker, 2007)'
_computing_data_collection 'APEX2 (Bruker, 2007)'
_computing_data_reduction 'SAINT (Bruker, 2007)'
_computing_molecular_graphics 'ORTEP-3 (Farrugia, 1997) and PLATON (Spek, 2009)'
_computing_publication_material
;
WinGX (Farrugia, 1999) and PLATON (Spek, 2009)
;
_computing_structure_refinement 'SHELXL97 (Sheldrick, 2008)'
_computing_structure_solution 'SHELXS97 (Sheldrick, 2008)'
_diffrn_ambient_temperature 296(2)
_diffrn_detector_area_resol_mean 7.50
_diffrn_measured_fraction_theta_full 0.999
_diffrn_measured_fraction_theta_max 0.999
_diffrn_measurement_device_type 'Bruker Kappa APEXII CCD'
_diffrn_measurement_method \w
_diffrn_radiation_monochromator graphite
_diffrn_radiation_source 'fine-focus sealed tube'
_diffrn_radiation_type MoK\a
_diffrn_radiation_wavelength 0.71073
_diffrn_reflns_av_R_equivalents 0.0306
_diffrn_reflns_av_sigmaI/netI 0.0317
_diffrn_reflns_limit_h_max 31
_diffrn_reflns_limit_h_min -27
_diffrn_reflns_limit_k_max 14
_diffrn_reflns_limit_k_min -13
_diffrn_reflns_limit_l_max 24
_diffrn_reflns_limit_l_min -23
_diffrn_reflns_number 18572
_diffrn_reflns_theta_full 27.91
_diffrn_reflns_theta_max 27.91
_diffrn_reflns_theta_min 2.21
_diffrn_standards_number 0
_exptl_absorpt_coefficient_mu 0.168
_exptl_absorpt_correction_T_max 0.968
_exptl_absorpt_correction_T_min 0.953
_exptl_absorpt_correction_type multi-scan
_exptl_absorpt_process_details '(SADABS; Bruker, 2005)'
_exptl_crystal_colour Colourless
_exptl_crystal_density_diffrn 1.220
_exptl_crystal_density_method 'not measured'
_exptl_crystal_description prism
_exptl_crystal_F_000 1424
_exptl_crystal_size_max 0.30
_exptl_crystal_size_mid 0.25
_exptl_crystal_size_min 0.22
_refine_diff_density_max 0.728
_refine_diff_density_min -0.630
_refine_ls_extinction_method none
_refine_ls_goodness_of_fit_ref 1.053
_refine_ls_hydrogen_treatment mixed
_refine_ls_matrix_type full
_refine_ls_number_parameters 217
_refine_ls_number_reflns 4354
_refine_ls_number_restraints 8
_refine_ls_restrained_S_all 1.190
_refine_ls_R_factor_all 0.1022
_refine_ls_R_factor_gt 0.0653
_refine_ls_shift/su_max 0.000
_refine_ls_shift/su_mean 0.000
_refine_ls_structure_factor_coef Fsqd
_refine_ls_weighting_details 'calc w=1/[\s^2^(Fo^2^)+(0.0851P)^2^+3.8003P] where P=(Fo^2^+2Fc^2^)/3'
_refine_ls_weighting_scheme calc
_refine_ls_wR_factor_gt 0.1708
_refine_ls_wR_factor_ref 0.1977
_reflns_number_gt 2742
_reflns_number_total 4354
_reflns_threshold_expression I>2\s(I)
_cod_data_source_file hb2959.cif
_cod_data_source_block I
_cod_original_sg_symbol_H-M 'C 2/c'
_cod_database_code 2222018
_cod_database_fobs_code 2222018

loop_
_symmetry_equiv_pos_site_id
_symmetry_equiv_pos_as_xyz
1 x,y,z
2 -x,y,1/2-z
3 -x,-y,-z
4 x,-y,1/2+z
5 1/2+x,1/2+y,z
6 1/2-x,1/2+y,1/2-z
7 1/2-x,1/2-y,-z
8 1/2+x,1/2-y,1/2+z

loop_
_atom_site_aniso_label
_atom_site_aniso_U_11
_atom_site_aniso_U_22
_atom_site_aniso_U_33
_atom_site_aniso_U_12
_atom_site_aniso_U_13
_atom_site_aniso_U_23
P1 0.0822(6) 0.0449(4) 0.0468(4) -0.0038(4) 0.0432(4) -0.0023(3)
O1 0.0690(13) 0.0474(11) 0.0556(11) -0.0050(10) 0.0452(10) -0.0051(9)
O2 0.122(2) 0.0731(15) 0.0634(14) -0.0310(14) 0.0663(15) -0.0082(12)
O3 0.0938(18) 0.0634(14) 0.0675(14) 0.0183(13) 0.0456(13) 0.0055(12)
O4 0.1092(18) 0.0490(12) 0.0520(12) -0.0039(12) 0.0535(12) -0.0053(9)
C1 0.0603(16) 0.0497(16) 0.0407(13) 0.0008(13) 0.0326(13) -0.0008(11)
C2 0.078(2) 0.074(2) 0.069(2) -0.0178(18) 0.0501(18) -0.0185(17)
C3 0.089(3) 0.071(2) 0.068(2) -0.025(2) 0.044(2) -0.0217(18)
C4 0.097(3) 0.066(2) 0.058(2) 0.000(2) 0.043(2) -0.0160(16)
C5 0.097(3) 0.090(3) 0.082(2) -0.004(2) 0.066(2) -0.025(2)
C6 0.077(2) 0.069(2) 0.068(2) -0.0109(17) 0.0541(18) -0.0174(16)
C7 0.0609(16) 0.0482(15) 0.0432(13) -0.0041(13) 0.0379(13) -0.0029(11)
C8 0.0692(19) 0.071(2) 0.0582(17) 0.0050(16) 0.0487(16) 0.0000(15)
C9 0.0586(18) 0.071(2) 0.0551(17) 0.0118(15) 0.0378(15) 0.0033(15)
C10 0.079(2) 0.066(2) 0.0573(19) 0.0130(18) 0.0338(17) 0.0025(16)
C11 0.101(3) 0.071(2) 0.071(2) 0.013(2) 0.040(2) 0.0162(19)
C12 0.102(3) 0.099(3) 0.060(2) 0.015(3) 0.033(2) 0.018(2)
C13 0.076(3) 0.118(4) 0.057(2) -0.003(3) 0.0213(19) 0.003(2)
C14 0.066(2) 0.095(3) 0.067(2) -0.007(2) 0.0364(18) 0.004(2)
C15A 0.125(3) 0.104(3) 0.091(3) -0.004(3) 0.078(3) 0.017(2)
C16A 0.125(3) 0.104(3) 0.091(3) -0.004(3) 0.078(3) 0.017(2)
C17A 0.084(4) 0.133(4) 0.136(5) 0.020(4) 0.053(4) 0.032(3)
C18A 0.084(4) 0.133(4) 0.136(5) 0.020(4) 0.053(4) 0.032(3)
C17B 0.084(4) 0.133(4) 0.136(5) 0.020(4) 0.053(4) 0.032(3)
C15B 0.125(3) 0.104(3) 0.091(3) -0.004(3) 0.078(3) 0.017(2)
C16B 0.125(3) 0.104(3) 0.091(3) -0.004(3) 0.078(3) 0.017(2)
C18B 0.084(4) 0.133(4) 0.136(5) 0.020(4) 0.053(4) 0.032(3)

loop_
_atom_site_type_symbol
_atom_site_label
_atom_site_fract_x
_atom_site_fract_y
_atom_site_fract_z
_atom_site_U_iso_or_equiv
_atom_site_thermal_displace_type
_atom_site_calc_flag
_atom_site_refinement_flags
_atom_site_occupancy
P P1 0.23098(5) 0.51952(7) 0.48295(5) 0.0564(3) Uani . . 1.000
O O1 0.24033(11) 0.65326(19) 0.37591(14) 0.0534(7) Uani . . 1.000
O O2 0.17697(15) 0.4238(2) 0.47220(16) 0.0809(10) Uani . . 1.000
O O3 0.29721(15) 0.4365(2) 0.51385(17) 0.0789(9) Uani . . 1.000
O O4 0.25082(14) 0.62304(19) 0.54704(14) 0.0684(8) Uani . . 1.000
C C1 0.17620(15) 0.4629(3) 0.30222(18) 0.0499(9) Uani . . 1.000
C C2 0.1240(2) 0.3727(3) 0.2725(2) 0.0713(12) Uani . . 1.000
C C3 0.1151(2) 0.2728(4) 0.2178(3) 0.0802(14) Uani . . 1.000
C C4 0.1576(2) 0.2619(3) 0.1929(2) 0.0781(14) Uani . . 1.000
C C5 0.2088(2) 0.3494(4) 0.2220(3) 0.0832(16) Uani . . 1.000
C C6 0.21863(19) 0.4501(3) 0.2765(2) 0.0656(12) Uani . . 1.000
C C7 0.18743(15) 0.5724(3) 0.36315(18) 0.0473(8) Uani . . 1.000
C C8 0.11690(18) 0.6435(3) 0.3225(2) 0.0603(11) Uani . . 1.000
C C9 0.08167(17) 0.7045(3) 0.2292(2) 0.0604(11) Uani . . 1.000
C C10 0.1049(2) 0.8214(3) 0.2239(2) 0.0742(11) Uani . . 1.000
C C11 0.0723(2) 0.8779(4) 0.1386(3) 0.0914(14) Uani . . 1.000
C C12 0.0159(3) 0.8215(4) 0.0578(3) 0.1001(16) Uani . . 1.000
C C13 -0.0075(2) 0.7068(5) 0.0618(3) 0.0986(18) Uani . . 1.000
C C14 0.02499(19) 0.6485(4) 0.1464(3) 0.0802(14) Uani . . 1.000
C C15A 0.1966(3) 0.3662(6) 0.5570(4) 0.1000(17) Uani . . 0.800
C C16A 0.1312(3) 0.3721(6) 0.5486(4) 0.1000(17) Uani . . 0.800
C C17A 0.3652(4) 0.4948(10) 0.5515(7) 0.130(3) Uani . . 0.700
C C18A 0.4280(4) 0.4270(8) 0.6305(6) 0.130(3) Uani . . 0.700
C C17B 0.3660(8) 0.434(2) 0.6034(12) 0.130(3) Uani . . 0.300
C C15B 0.1434(12) 0.424(2) 0.5136(14) 0.1000(17) Uani . . 0.200
C C16B 0.1959(13) 0.347(2) 0.5989(15) 0.1000(17) Uani . . 0.200
C C18B 0.3938(11) 0.497(3) 0.5609(19) 0.130(3) Uani . . 0.300
H H1 0.241(2) 0.719(4) 0.403(3) 0.0799 Uiso . . 1.000
H H6 0.25426 0.50943 0.29577 0.0793 Uiso . . 1.000
H H8A 0.08260 0.58537 0.31588 0.0722 Uiso . . 1.000
H H8B 0.12741 0.70761 0.36680 0.0722 Uiso . . 1.000
H H2 0.09468 0.37888 0.28914 0.0847 Uiso . . 1.000
H H3 0.07968 0.21271 0.19812 0.0963 Uiso . . 1.000
H H4 0.15139 0.19501 0.15622 0.0936 Uiso . . 1.000
H H5 0.23811 0.34205 0.20531 0.0991 Uiso . . 1.000
H H14 0.00846 0.57023 0.14766 0.0964 Uiso . . 1.000
H H15A 0.23620 0.41156 0.61197 0.1200 Uiso . . 0.800
H H15B 0.21144 0.27982 0.56195 0.1200 Uiso . . 0.800
H H16A 0.11604 0.45783 0.54114 0.1500 Uiso . . 0.800
H H16B 0.14165 0.33803 0.60407 0.1500 Uiso . . 0.800
H H16C 0.09302 0.32440 0.49513 0.1500 Uiso . . 0.800
H H17A 0.36568 0.57932 0.57130 0.1557 Uiso . . 0.700
H H17B 0.36904 0.50098 0.50248 0.1557 Uiso . . 0.700
H H18A 0.44289 0.46306 0.68793 0.1947 Uiso . . 0.700
H H18B 0.46708 0.43278 0.62840 0.1947 Uiso . . 0.700
H H18C 0.41540 0.34059 0.62738 0.1947 Uiso . . 0.700
H H10 0.14295 0.86168 0.27863 0.0893 Uiso . . 1.000
H H11 0.08898 0.95540 0.13628 0.1095 Uiso . . 1.000
H H12 -0.00657 0.86058 0.00042 0.1191 Uiso . . 1.000
H H13 -0.04578 0.66759 0.00674 0.1182 Uiso . . 1.000
H H15C 0.09576 0.38470 0.47291 0.1200 Uiso . . 0.200
H H15D 0.13903 0.50761 0.52946 0.1200 Uiso . . 0.200
H H16D 0.17588 0.26456 0.59053 0.1500 Uiso . . 0.200
H H16E 0.20506 0.38620 0.65210 0.1500 Uiso . . 0.200
H H16F 0.24055 0.33917 0.60908 0.1500 Uiso . . 0.200
H H17C 0.38530 0.35052 0.62670 0.1557 Uiso . . 0.300
H H17D 0.36927 0.48414 0.64973 0.1557 Uiso . . 0.300
H H18D 0.39393 0.43929 0.52126 0.1947 Uiso . . 0.300
H H18E 0.44239 0.52619 0.60936 0.1947 Uiso . . 0.300
H H18F 0.36325 0.56736 0.52431 0.1947 Uiso . . 0.300

loop_
_atom_type_symbol
_atom_type_description
_atom_type_scat_dispersion_real
_atom_type_scat_dispersion_imag
_atom_type_scat_source
C C 0.0033 0.0016 'International Tables Vol C Tables 4.2.6.8 and 6.1.1.4'
H H 0.0000 0.0000 'International Tables Vol C Tables 4.2.6.8 and 6.1.1.4'
O O 0.0106 0.0060 'International Tables Vol C Tables 4.2.6.8 and 6.1.1.4'
P P 0.1023 0.0942 'International Tables Vol C Tables 4.2.6.8 and 6.1.1.4'

loop_
_geom_angle_atom_site_label_1
_geom_angle_atom_site_label_2
_geom_angle_atom_site_label_3
_geom_angle_site_symmetry_1
_geom_angle_site_symmetry_2
_geom_angle_site_symmetry_3
_geom_angle
_geom_angle_publ_flag
O2 P1 O3 . . . 103.70(16) no
O2 P1 O4 . . . 114.51(19) no
O2 P1 C7 . . . 105.05(15) no
O3 P1 O4 . . . 113.52(16) no
O3 P1 C7 . . . 106.21(17) no
O4 P1 C7 . . . 112.93(13) no
P1 O2 C15A . . . 117.8(3) no
P1 O2 C15B . . . 129.6(9) no
P1 O3 C17A . . . 119.8(5) no
P1 O3 C17B . . . 126.2(9) no
C7 O1 H1 . . . 106(4) no
C2 C1 C6 . . . 118.0(3) no
C2 C1 C7 . . . 121.2(4) no
C6 C1 C7 . . . 120.7(3) no
C1 C2 C3 . . . 120.4(5) no
C2 C3 C4 . . . 120.7(4) no
C3 C4 C5 . . . 119.2(4) no
C4 C5 C6 . . . 121.2(5) no
C1 C6 C5 . . . 120.5(4) no
P1 C7 O1 . . . 102.96(19) no
P1 C7 C8 . . . 110.2(3) no
O1 C7 C1 . . . 108.0(3) no
P1 C7 C1 . . . 110.8(2) no
C1 C7 C8 . . . 113.1(3) no
O1 C7 C8 . . . 111.3(3) no
C7 C8 C9 . . . 114.5(4) no
C8 C9 C10 . . . 120.7(3) no
C8 C9 C14 . . . 121.7(3) no
C10 C9 C14 . . . 117.6(3) no
C9 C10 C11 . . . 120.8(3) no
C10 C11 C12 . . . 120.6(4) no
C11 C12 C13 . . . 119.3(4) no
C12 C13 C14 . . . 120.8(4) no
C9 C14 C13 . . . 120.9(4) no
O2 C15A C16A . . . 106.0(5) no
O2 C15B C16B . . . 101(2) no
O3 C17A C18A . . . 113.3(8) no
O3 C17B C18B . . . 87.0(15) no
C1 C2 H2 . . . 120.00 no
C3 C2 H2 . . . 120.00 no
C2 C3 H3 . . . 120.00 no
C4 C3 H3 . . . 120.00 no
C3 C4 H4 . . . 120.00 no
C5 C4 H4 . . . 120.00 no
C4 C5 H5 . . . 119.00 no
C6 C5 H5 . . . 119.00 no
C1 C6 H6 . . . 120.00 no
C5 C6 H6 . . . 120.00 no
C7 C8 H8A . . . 109.00 no
C7 C8 H8B . . . 109.00 no
C9 C8 H8A . . . 109.00 no
C9 C8 H8B . . . 109.00 no
H8A C8 H8B . . . 108.00 no
C9 C10 H10 . . . 120.00 no
C11 C10 H10 . . . 120.00 no
C10 C11 H11 . . . 120.00 no
C12 C11 H11 . . . 120.00 no
C11 C12 H12 . . . 120.00 no
C13 C12 H12 . . . 120.00 no
C12 C13 H13 . . . 120.00 no
C14 C13 H13 . . . 120.00 no
C9 C14 H14 . . . 120.00 no
C13 C14 H14 . . . 120.00 no
O2 C15A H15A . . . 111.00 no
O2 C15A H15B . . . 111.00 no
C16A C15A H15A . . . 111.00 no
C16A C15A H15B . . . 111.00 no
H15A C15A H15B . . . 109.00 no
O2 C15B H15D . . . 112.00 no
C16B C15B H15C . . . 111.00 no
O2 C15B H15C . . . 111.00 no
H15C C15B H15D . . . 110.00 no
C16B C15B H15D . . . 112.00 no
C15A C16A H16B . . . 110.00 no
C15A C16A H16A . . . 110.00 no
C15A C16A H16C . . . 110.00 no
H16A C16A H16B . . . 109.00 no
H16A C16A H16C . . . 109.00 no
H16B C16A H16C . . . 109.00 no
C15B C16B H16E . . . 110.00 no
C15B C16B H16F . . . 110.00 no
C15B C16B H16D . . . 110.00 no
H16D C16B H16E . . . 109.00 no
H16D C16B H16F . . . 109.00 no
H16E C16B H16F . . . 110.00 no
O3 C17A H17A . . . 109.00 no
O3 C17A H17B . . . 109.00 no
C18A C17A H17A . . . 109.00 no
C18A C17A H17B . . . 109.00 no
H17A C17A H17B . . . 108.00 no
O3 C17B H17C . . . 114.00 no
C18B C17B H17D . . . 114.00 no
O3 C17B H17D . . . 114.00 no
C18B C17B H17C . . . 114.00 no
H17C C17B H17D . . . 111.00 no
C17A C18A H18B . . . 110.00 no
C17A C18A H18C . . . 109.00 no
C17A C18A H18A . . . 109.00 no
H18A C18A H18C . . . 109.00 no
H18B C18A H18C . . . 110.00 no
H18A C18A H18B . . . 109.00 no
C17B C18B H18D . . . 110.00 no
C17B C18B H18E . . . 110.00 no
C17B C18B H18F . . . 110.00 no
H18D C18B H18E . . . 109.00 no
H18D C18B H18F . . . 109.00 no
H18E C18B H18F . . . 109.00 no

loop_
_geom_bond_atom_site_label_1
_geom_bond_atom_site_label_2
_geom_bond_site_symmetry_1
_geom_bond_site_symmetry_2
_geom_bond_distance
_geom_bond_publ_flag
P1 O2 . . 1.554(4) no
P1 O3 . . 1.568(4) no
P1 O4 . . 1.461(2) no
P1 C7 . . 1.839(3) no
O1 C7 . . 1.419(5) no
O2 C15A . . 1.458(7) no
O2 C15B . . 1.42(3) no
O3 C17A . . 1.438(12) no
O3 C17B . . 1.408(19) no
O1 H1 . . 0.86(4) no
C1 C2 . . 1.382(6) no
C1 C7 . . 1.524(4) no
C1 C6 . . 1.372(6) no
C2 C3 . . 1.390(6) no
C3 C4 . . 1.359(8) no
C4 C5 . . 1.348(7) no
C5 C6 . . 1.387(6) no
C7 C8 . . 1.537(6) no
C8 C9 . . 1.505(4) no
C9 C14 . . 1.378(5) no
C9 C10 . . 1.393(5) no
C10 C11 . . 1.378(5) no
C11 C12 . . 1.360(6) no
C12 C13 . . 1.366(8) no
C13 C14 . . 1.377(6) no
C15A C16A . . 1.468(12) no
C15B C16B . . 1.49(3) no
C17A C18A . . 1.456(14) no
C17B C18B . . 1.47(4) no
C2 H2 . . 0.9300 no
C3 H3 . . 0.9300 no
C4 H4 . . 0.9300 no
C5 H5 . . 0.9300 no
C6 H6 . . 0.9300 no
C8 H8A . . 0.9700 no
C8 H8B . . 0.9700 no
C10 H10 . . 0.9300 no
C11 H11 . . 0.9300 no
C12 H12 . . 0.9300 no
C13 H13 . . 0.9300 no
C14 H14 . . 0.9300 no
C15A H15A . . 0.9700 no
C15A H15B . . 0.9700 no
C15B H15C . . 0.9700 no
C15B H15D . . 0.9600 no
C16A H16A . . 0.9600 no
C16A H16C . . 0.9600 no
C16A H16B . . 0.9600 no
C16B H16E . . 0.9600 no
C16B H16D . . 0.9700 no
C16B H16F . . 0.9600 no
C17A H17A . . 0.9700 no
C17A H17B . . 0.9700 no
C17B H17C . . 0.9700 no
C17B H17D . . 0.9700 no
C18A H18A . . 0.9600 no
C18A H18B . . 0.9600 no
C18A H18C . . 0.9600 no
C18B H18D . . 0.9600 no
C18B H18E . . 0.9600 no
C18B H18F . . 0.9600 no

loop_
_geom_hbond_atom_site_label_D
_geom_hbond_atom_site_label_H
_geom_hbond_atom_site_label_A
_geom_hbond_site_symmetry_A
_geom_hbond_distance_DH
_geom_hbond_distance_HA
_geom_hbond_distance_DA
_geom_hbond_angle_DHA
_geom_hbond_publ_flag
O1 H1 O4 7_566 0.86(4) 1.87(4) 2.718(3) 170(5) yes
C10 H10 O4 7_566 0.93 2.54 3.409(4) 155 yes
C16A H16B CgA 4_565 0.97 2.94 3.657(8) 133 yes

loop_
_geom_torsion_atom_site_label_1
_geom_torsion_atom_site_label_2
_geom_torsion_atom_site_label_3
_geom_torsion_atom_site_label_4
_geom_torsion_site_symmetry_1
_geom_torsion_site_symmetry_2
_geom_torsion_site_symmetry_3
_geom_torsion_site_symmetry_4
_geom_torsion
_geom_torsion_publ_flag
O3 P1 O2 C15A . . . . 69.5(4) no
O4 P1 O2 C15A . . . . -54.7(4) no
C7 P1 O2 C15A . . . . -179.2(4) no
O2 P1 O3 C17A . . . . -165.6(5) no
O4 P1 O3 C17A . . . . -40.8(5) no
C7 P1 O3 C17A . . . . 83.9(5) no
O2 P1 C7 O1 . . . . -176.6(2) no
O2 P1 C7 C1 . . . . -61.4(3) no
O2 P1 C7 C8 . . . . 64.6(3) no
O3 P1 C7 O1 . . . . -67.1(2) no
O3 P1 C7 C1 . . . . 48.1(3) no
O3 P1 C7 C8 . . . . 174.1(2) no
O4 P1 C7 O1 . . . . 57.9(3) no
O4 P1 C7 C1 . . . . 173.1(3) no
O4 P1 C7 C8 . . . . -60.9(3) no
P1 O2 C15A C16A . . . . 134.5(4) no
P1 O3 C17A C18A . . . . 139.4(7) no
C6 C1 C2 C3 . . . . -0.3(5) no
C7 C1 C2 C3 . . . . -179.3(3) no
C2 C1 C6 C5 . . . . 0.2(5) no
C7 C1 C6 C5 . . . . 179.2(3) no
C2 C1 C7 P1 . . . . 72.4(4) no
C2 C1 C7 O1 . . . . -175.6(3) no
C2 C1 C7 C8 . . . . -52.0(4) no
C6 C1 C7 P1 . . . . -106.6(3) no
C6 C1 C7 O1 . . . . 5.5(4) no
C6 C1 C7 C8 . . . . 129.1(3) no
C1 C2 C3 C4 . . . . 0.2(6) no
C2 C3 C4 C5 . . . . 0.0(6) no
C3 C4 C5 C6 . . . . -0.2(6) no
C4 C5 C6 C1 . . . . 0.0(6) no
P1 C7 C8 C9 . . . . 172.9(2) no
O1 C7 C8 C9 . . . . 59.3(3) no
C1 C7 C8 C9 . . . . -62.4(4) no
C7 C8 C9 C10 . . . . -83.0(5) no
C7 C8 C9 C14 . . . . 98.0(5) no
C8 C9 C10 C11 . . . . -179.4(5) no
C14 C9 C10 C11 . . . . -0.4(7) no
C8 C9 C14 C13 . . . . 178.7(5) no
C10 C9 C14 C13 . . . . -0.3(8) no
C9 C10 C11 C12 . . . . 1.1(8) no
C10 C11 C12 C13 . . . . -1.1(10) no
C11 C12 C13 C14 . . . . 0.4(10) no
C12 C13 C14 C9 . . . . 0.3(9) no
